data_2206133
loop_
_publ_author_name
'G. Usha'
'S. Selvanayagam'
'D. Velmurugan'
'K. Ravikumar'
'P. Jaisankar'
'P. C. Srinivasan'

_publ_section_title 3-[\a-(4-Methoxyphenyl)-\b-phenylvinyl]-2-methyl-1-phenylsulfonyl-1<i>H</i>-indole
_journal_issue 7
_journal_name_full 'Acta Crystallographica Section E'
_journal_page_first o2221
_journal_page_last o2223
_journal_paper_doi 10.1107/S1600536805018921
_journal_volume 61
_journal_year 2005
_chemical_formula_iupac 'C30 H25 N O3 S'
_chemical_formula_moiety 'C30 H25 N O3 S'
_chemical_formula_sum 'C30 H25 N O3 S'
_chemical_formula_weight 479.57
_chemical_name_systematic
;
3-[\a-(4-Methoxyphenyl)-\b-phenylvinyl]-2-methyl-1-phenylsulfonyl-1H-indole
;
_space_group_IT_number 14
_symmetry_cell_setting monoclinic
_symmetry_space_group_name_Hall '-P 2ybc'
_symmetry_space_group_name_H-M 'P 1 21/c 1'
_atom_sites_solution_hydrogens geom
_atom_sites_solution_primary direct
_atom_sites_solution_secondary difmap
_audit_creation_method SHELXL-97
_cell_angle_alpha 90.00
_cell_angle_beta 97.6580(10)
_cell_angle_gamma 90.00
_cell_formula_units_Z 4
_cell_length_a 14.8973(11)
_cell_length_b 8.9581(7)
_cell_length_c 18.9941(14)
_cell_measurement_reflns_used 4749
_cell_measurement_temperature 273(2)
_cell_measurement_theta_max 27.20
_cell_measurement_theta_min 2.16
_cell_volume 2512.2(3)
_computing_cell_refinement 'SAINT (Bruker, 2001)'
_computing_data_collection 'SMART (Bruker, 2001)'
_computing_data_reduction SAINT
_computing_molecular_graphics
;
ORTEP-3 (Farrugia, 1997) and PLATON (Spek, 2003)
;
_computing_publication_material 'SHELXL97 and PARST (Nardelli, 1995)'
_computing_structure_refinement 'SHELXL97 (Sheldrick, 1997)'
_computing_structure_solution 'SHELXS97 (Sheldrick, 1997)'
_diffrn_ambient_temperature 273(2)
_diffrn_measured_fraction_theta_full 0.995
_diffrn_measured_fraction_theta_max 0.950
_diffrn_measurement_device 'Bruker SMART APEX area-detector'
_diffrn_measurement_device_type 'CCD Area Detector'
_diffrn_measurement_method \w
_diffrn_radiation_monochromator graphite
_diffrn_radiation_source 'fine-focus sealed tube'
_diffrn_radiation_type MoK\a
_diffrn_radiation_wavelength 0.71073
_diffrn_reflns_av_R_equivalents 0.0238
_diffrn_reflns_av_sigmaI/netI 0.0306
_diffrn_reflns_limit_h_max 19
_diffrn_reflns_limit_h_min -19
_diffrn_reflns_limit_k_max 11
_diffrn_reflns_limit_k_min -11
_diffrn_reflns_limit_l_max 20
_diffrn_reflns_limit_l_min -24
_diffrn_reflns_number 14866
_diffrn_reflns_theta_full 25.00
_diffrn_reflns_theta_max 27.98
_diffrn_reflns_theta_min 2.16
_diffrn_standards_decay_% 0
_diffrn_standards_number 0
_exptl_absorpt_coefficient_mu 0.161
_exptl_absorpt_correction_type none
_exptl_crystal_colour Colourless
_exptl_crystal_density_diffrn 1.268
_exptl_crystal_density_method 'not measured'
_exptl_crystal_description Block
_exptl_crystal_F_000 1008
_exptl_crystal_size_max 0.22
_exptl_crystal_size_mid 0.20
_exptl_crystal_size_min 0.18
_refine_diff_density_max 0.283
_refine_diff_density_min -0.332
_refine_ls_extinction_method none
_refine_ls_goodness_of_fit_ref 1.014
_refine_ls_hydrogen_treatment constr
_refine_ls_matrix_type full
_refine_ls_number_parameters 318
_refine_ls_number_reflns 5748
_refine_ls_number_restraints 0
_refine_ls_restrained_S_all 1.014
_refine_ls_R_factor_all 0.0665
_refine_ls_R_factor_gt 0.0483
_refine_ls_shift/su_max 0.000
_refine_ls_shift/su_mean 0.000
_refine_ls_structure_factor_coef Fsqd
_refine_ls_weighting_details 'calc w = 1/[\s^2^(Fo^2^)+(0.0809P)^2^+0.396P] where P = (Fo^2^+2Fc^2^)/3'
_refine_ls_weighting_scheme calc
_refine_ls_wR_factor_gt 0.1292
_refine_ls_wR_factor_ref 0.1425
_reflns_number_gt 4309
_reflns_number_total 5748
_reflns_threshold_expression I>2\s(I)
_cod_data_source_file bt6677.cif
_cod_data_source_block I
_cod_depositor_comments
;
The following automatic conversions were performed:
'_geom_bond_publ_flag' value 'Y' changed to 'y' according to
'/home/saulius/struct/CIF-dictionaries/cif_core.dic' dictionary named
'cif_core.dic' version 2.4.1 from 2010-06-29 (8
times).

'_geom_angle_publ_flag' value 'Y' changed to 'y' according to
'/home/saulius/struct/CIF-dictionaries/cif_core.dic' dictionary named
'cif_core.dic' version 2.4.1 from 2010-06-29 (6 times).

Automatic conversion script
Id: cif_fix_enum 1527 2010-12-29 10:47:43Z saulius 

The following automatic conversions were performed:

'_geom_bond_publ_flag' value 'Y' changed to 'y' according to
/home/saulius/struct/CIF-dictionaries/cif_core.dic dictionary named
'cif_core.dic' version 2.4.1 from 2010-06-29 (8
times).

'_geom_angle_publ_flag' value 'Y' changed to 'y' according
to /home/saulius/struct/CIF-dictionaries/cif_core.dic dictionary
named 'cif_core.dic' version 2.4.1 from 2010-06-29 (6 times).

Automatic conversion script
Id: cif_fix_values 1715 2011-07-08 13:25:40Z adriana 
;
_cod_original_sg_symbol_H-M 'P 21/c'
_cod_database_code 2206133
_cod_database_fobs_code 2206133

loop_
_symmetry_equiv_pos_as_xyz
'x, y, z'
'-x, y+1/2, -z+1/2'
'-x, -y, -z'
'x, -y-1/2, z-1/2'

loop_
_atom_site_label
_atom_site_fract_x
_atom_site_fract_y
_atom_site_fract_z
_atom_site_U_iso_or_equiv
_atom_site_adp_type
_atom_site_calc_flag
_atom_site_refinement_flags
_atom_site_occupancy
_atom_site_type_symbol
S1 0.30926(3) 0.64358(4) 0.09945(2) 0.04496(15) Uani d . 1 S
O1 0.38216(9) 0.62181(14) 0.15450(7) 0.0587(4) Uani d . 1 O
O2 0.22866(9) 0.55991(14) 0.09988(9) 0.0647(4) Uani d . 1 O
O3 -0.10798(11) 1.3943(2) 0.21154(10) 0.0851(5) Uani d . 1 O
N1 0.28157(9) 0.82351(15) 0.10211(7) 0.0403(3) Uani d . 1 N
C2 0.20356(10) 0.88898(18) 0.06275(9) 0.0397(4) Uani d . 1 C
C3 0.20641(9) 1.03763(17) 0.07434(8) 0.0355(3) Uani d . 1 C
C4 0.28758(9) 1.07148(17) 0.12165(8) 0.0344(3) Uani d . 1 C
C5 0.33506(10) 0.93794(17) 0.13710(8) 0.0353(3) Uani d . 1 C
C6 0.41893(11) 0.9359(2) 0.17925(9) 0.0476(4) Uani d . 1 C
H6 0.4508 0.8474 0.1889 0.057 Uiso calc R 1 H
C7 0.45283(12) 1.0701(2) 0.20601(10) 0.0568(5) Uani d . 1 C
H7 0.5091 1.0719 0.2339 0.068 Uiso calc R 1 H
C8 0.40560(13) 1.2030(2) 0.19263(11) 0.0595(5) Uani d . 1 C
H8 0.4300 1.2914 0.2125 0.071 Uiso calc R 1 H
C9 0.32295(11) 1.2054(2) 0.15017(10) 0.0482(4) Uani d . 1 C
H9 0.2916 1.2945 0.1408 0.058 Uiso calc R 1 H
C10 0.34872(14) 0.6206(2) 0.01736(11) 0.0551(5) Uani d . 1 C
C11 0.42773(17) 0.6928(3) 0.00616(14) 0.0804(7) Uani d . 1 C
H11 0.4583 0.7543 0.0408 0.096 Uiso calc R 1 H
C12 0.4600(2) 0.6709(4) -0.05831(19) 0.1124(11) Uani d . 1 C
H12 0.5128 0.7183 -0.0673 0.135 Uiso calc R 1 H
C13 0.4146(3) 0.5805(5) -0.10841(18) 0.1233(13) Uani d . 1 C
H13 0.4366 0.5675 -0.1516 0.148 Uiso calc R 1 H
C14 0.3364(3) 0.5078(5) -0.09643(18) 0.1245(13) Uani d . 1 C
H14 0.3064 0.4456 -0.1311 0.149 Uiso calc R 1 H
C15 0.3031(2) 0.5278(3) -0.03269(14) 0.0880(8) Uani d . 1 C
H15 0.2506 0.4793 -0.0238 0.106 Uiso calc R 1 H
C16 0.13371(13) 0.8030(2) 0.01674(13) 0.0678(6) Uani d . 1 C
H16A 0.0864 0.8692 -0.0033 0.102 Uiso calc R 1 H
H16B 0.1087 0.7279 0.0445 0.102 Uiso calc R 1 H
H16C 0.1608 0.7562 -0.0208 0.102 Uiso calc R 1 H
C17 0.14036(10) 1.15105(17) 0.04258(9) 0.0382(4) Uani d . 1 C
C18 0.13445(11) 1.1922(2) -0.02577(9) 0.0464(4) Uani d . 1 C
H18 0.0887 1.2606 -0.0401 0.056 Uiso calc R 1 H
C19 0.18788(12) 1.1478(2) -0.08177(10) 0.0495(4) Uani d . 1 C
C20 0.27505(14) 1.0885(3) -0.06990(12) 0.0697(6) Uani d . 1 C
H20 0.3035 1.0769 -0.0236 0.084 Uiso calc R 1 H
C21 0.31972(17) 1.0468(3) -0.12606(14) 0.0824(8) Uani d . 1 C
H21 0.3772 1.0050 -0.1171 0.099 Uiso calc R 1 H
C22 0.28002(18) 1.0665(3) -0.19484(13) 0.0787(7) Uani d . 1 C
H22 0.3101 1.0372 -0.2324 0.094 Uiso calc R 1 H
C23 0.19587(18) 1.1295(3) -0.20778(12) 0.0786(7) Uani d . 1 C
H23 0.1693 1.1454 -0.2543 0.094 Uiso calc R 1 H
C24 0.15049(15) 1.1696(3) -0.15222(11) 0.0642(5) Uani d . 1 C
H24 0.0933 1.2124 -0.1619 0.077 Uiso calc R 1 H
C25 0.07890(10) 1.21543(18) 0.09019(9) 0.0389(4) Uani d . 1 C
C26 0.04976(11) 1.36339(18) 0.08406(10) 0.0450(4) Uani d . 1 C
H26 0.0722 1.4258 0.0514 0.054 Uiso calc R 1 H
C27 -0.01156(12) 1.4186(2) 0.12559(11) 0.0544(5) Uani d . 1 C
H27 -0.0296 1.5179 0.1209 0.065 Uiso calc R 1 H
C28 -0.04647(12) 1.3284(2) 0.17399(11) 0.0550(5) Uani d . 1 C
C29 -0.01698(13) 1.1823(2) 0.18263(11) 0.0585(5) Uani d . 1 C
H29 -0.0390 1.1208 0.2159 0.070 Uiso calc R 1 H
C30 0.04560(12) 1.1290(2) 0.14124(10) 0.0501(4) Uani d . 1 C
H30 0.0661 1.0313 0.1480 0.060 Uiso calc R 1 H
C31 -0.1590(2) 1.3031(4) 0.25059(18) 0.1105(11) Uani d . 1 C
H31A -0.1903 1.2295 0.2198 0.166 Uiso calc R 1 H
H31B -0.2022 1.3629 0.2712 0.166 Uiso calc R 1 H
H31C -0.1196 1.2543 0.2876 0.166 Uiso calc R 1 H

loop_
_atom_site_aniso_label
_atom_site_aniso_U_11
_atom_site_aniso_U_22
_atom_site_aniso_U_33
_atom_site_aniso_U_12
_atom_site_aniso_U_13
_atom_site_aniso_U_23
S1 0.0473(2) 0.0328(2) 0.0537(3) 0.00241(16) 0.00261(19) 0.00417(18)
O1 0.0622(8) 0.0478(7) 0.0623(9) 0.0141(6) -0.0057(7) 0.0099(6)
O2 0.0598(8) 0.0418(7) 0.0925(11) -0.0088(6) 0.0105(7) 0.0075(7)
O3 0.0830(11) 0.0832(11) 0.0978(13) 0.0029(9) 0.0445(10) -0.0289(10)
N1 0.0372(6) 0.0334(7) 0.0473(8) 0.0024(5) -0.0055(6) -0.0012(6)
C2 0.0334(7) 0.0414(8) 0.0421(9) 0.0018(6) -0.0036(6) -0.0004(7)
C3 0.0318(7) 0.0394(8) 0.0342(8) 0.0017(6) 0.0006(6) 0.0011(6)
C4 0.0331(7) 0.0369(8) 0.0327(8) -0.0001(6) 0.0022(6) 0.0006(6)
C5 0.0342(7) 0.0386(8) 0.0322(8) 0.0004(6) 0.0009(6) 0.0010(6)
C6 0.0406(8) 0.0524(10) 0.0457(10) 0.0047(7) -0.0092(7) 0.0011(8)
C7 0.0437(9) 0.0671(12) 0.0538(11) -0.0015(8) -0.0150(8) -0.0076(9)
C8 0.0566(10) 0.0524(11) 0.0647(13) -0.0102(9) -0.0097(9) -0.0163(10)
C9 0.0500(9) 0.0382(9) 0.0543(10) -0.0001(7) -0.0006(8) -0.0052(8)
C10 0.0621(11) 0.0444(10) 0.0586(12) 0.0089(8) 0.0068(9) -0.0040(9)
C11 0.0839(16) 0.0827(17) 0.0798(17) -0.0026(13) 0.0303(13) -0.0092(14)
C12 0.119(2) 0.129(3) 0.102(2) 0.014(2) 0.061(2) 0.004(2)
C13 0.165(4) 0.141(3) 0.072(2) 0.040(3) 0.045(2) -0.014(2)
C14 0.158(3) 0.136(3) 0.079(2) 0.019(3) 0.013(2) -0.046(2)
C15 0.1010(19) 0.0843(18) 0.0782(17) -0.0046(15) 0.0106(15) -0.0274(14)
C16 0.0542(11) 0.0527(11) 0.0868(16) -0.0009(9) -0.0263(11) -0.0105(11)
C17 0.0311(7) 0.0388(8) 0.0431(9) 0.0018(6) -0.0016(6) 0.0020(7)
C18 0.0415(8) 0.0509(10) 0.0452(10) 0.0105(7) -0.0005(7) 0.0076(8)
C19 0.0524(10) 0.0494(10) 0.0472(10) 0.0054(8) 0.0080(8) 0.0100(8)
C20 0.0594(12) 0.0989(17) 0.0529(12) 0.0216(12) 0.0154(10) 0.0213(12)
C21 0.0733(14) 0.101(2) 0.0797(17) 0.0284(13) 0.0345(13) 0.0240(14)
C22 0.0971(18) 0.0852(17) 0.0605(14) 0.0078(14) 0.0356(13) 0.0033(12)
C23 0.0914(17) 0.0992(19) 0.0461(12) 0.0045(14) 0.0128(12) 0.0049(12)
C24 0.0679(12) 0.0765(14) 0.0477(11) 0.0104(11) 0.0060(9) 0.0079(10)
C25 0.0326(7) 0.0416(9) 0.0403(9) 0.0018(6) -0.0029(6) 0.0000(7)
C26 0.0452(9) 0.0395(9) 0.0492(10) 0.0002(7) 0.0027(7) 0.0017(7)
C27 0.0556(10) 0.0413(9) 0.0654(12) 0.0072(8) 0.0043(9) -0.0092(9)
C28 0.0491(10) 0.0601(12) 0.0569(11) 0.0010(8) 0.0107(8) -0.0178(9)
C29 0.0642(11) 0.0584(12) 0.0563(12) -0.0026(9) 0.0203(9) 0.0013(10)
C30 0.0558(10) 0.0452(10) 0.0503(10) 0.0067(8) 0.0104(8) 0.0052(8)
C31 0.100(2) 0.126(3) 0.120(3) -0.0121(19) 0.0660(19) -0.039(2)

loop_
_atom_type_symbol
_atom_type_description
_atom_type_scat_dispersion_real
_atom_type_scat_dispersion_imag
_atom_type_scat_source
C C 0.0033 0.0016 'International Tables Vol C Tables 4.2.6.8 and 6.1.1.4'
H H 0.0000 0.0000 'International Tables Vol C Tables 4.2.6.8 and 6.1.1.4'
N N 0.0061 0.0033 'International Tables Vol C Tables 4.2.6.8 and 6.1.1.4'
O O 0.0106 0.0060 'International Tables Vol C Tables 4.2.6.8 and 6.1.1.4'
S S 0.1246 0.1234 'International Tables Vol C Tables 4.2.6.8 and 6.1.1.4'

loop_
_geom_angle_atom_site_label_1
_geom_angle_atom_site_label_2
_geom_angle_atom_site_label_3
_geom_angle
_geom_angle_publ_flag
O2 S1 O1 119.30(10) y
O2 S1 N1 107.40(10) y
O1 S1 N1 106.20(10) y
O2 S1 C10 109.20(10) y
O1 S1 C10 109.00(10) y
N1 S1 C10 104.80(10) y
C28 O3 C31 118.4(2) ?
C5 N1 C2 108.61(12) ?
C5 N1 S1 126.24(10) ?
C2 N1 S1 124.84(11) ?
C3 C2 N1 108.40(13) ?
C3 C2 C16 127.82(15) ?
N1 C2 C16 123.78(15) ?
C2 C3 C4 108.37(13) ?
C2 C3 C17 127.16(13) ?
C4 C3 C17 124.43(14) ?
C9 C4 C5 120.03(14) ?
C9 C4 C3 131.92(14) ?
C5 C4 C3 108.04(13) ?
C6 C5 C4 121.43(14) ?
C6 C5 N1 132.05(15) ?
C4 C5 N1 106.52(12) ?
C7 C6 C5 117.31(16) ?
C7 C6 H6 121.3 ?
C5 C6 H6 121.3 ?
C6 C7 C8 122.00(15) ?
C6 C7 H7 119.0 ?
C8 C7 H7 119.0 ?
C9 C8 C7 120.72(17) ?
C9 C8 H8 119.6 ?
C7 C8 H8 119.6 ?
C8 C9 C4 118.49(16) ?
C8 C9 H9 120.8 ?
C4 C9 H9 120.8 ?
C15 C10 C11 121.9(2) ?
C15 C10 S1 119.62(19) ?
C11 C10 S1 118.39(17) ?
C10 C11 C12 118.1(3) ?
C10 C11 H11 121.0 ?
C12 C11 H11 121.0 ?
C13 C12 C11 120.2(3) ?
C13 C12 H12 119.9 ?
C11 C12 H12 119.9 ?
C12 C13 C14 121.2(3) ?
C12 C13 H13 119.4 ?
C14 C13 H13 119.4 ?
C15 C14 C13 119.6(3) ?
C15 C14 H14 120.2 ?
C13 C14 H14 120.2 ?
C10 C15 C14 118.9(3) ?
C10 C15 H15 120.5 ?
C14 C15 H15 120.5 ?
C2 C16 H16A 109.5 ?
C2 C16 H16B 109.5 ?
H16A C16 H16B 109.5 ?
C2 C16 H16C 109.5 ?
H16A C16 H16C 109.5 ?
H16B C16 H16C 109.5 ?
C18 C17 C3 122.40(15) ?
C18 C17 C25 121.06(14) ?
C3 C17 C25 116.53(14) ?
C17 C18 C19 130.98(15) ?
C17 C18 H18 114.5 ?
C19 C18 H18 114.5 ?
C24 C19 C20 116.97(19) ?
C24 C19 C18 118.21(16) ?
C20 C19 C18 124.79(17) ?
C21 C20 C19 120.8(2) ?
C21 C20 H20 119.6 ?
C19 C20 H20 119.6 ?
C22 C21 C20 120.6(2) ?
C22 C21 H21 119.7 ?
C20 C21 H21 119.7 ?
C23 C22 C21 119.5(2) ?
C23 C22 H22 120.2 ?
C21 C22 H22 120.2 ?
C22 C23 C24 120.2(2) ?
C22 C23 H23 119.9 ?
C24 C23 H23 119.9 ?
C23 C24 C19 121.8(2) ?
C23 C24 H24 119.1 ?
C19 C24 H24 119.1 ?
C30 C25 C26 116.99(16) ?
C30 C25 C17 121.10(15) ?
C26 C25 C17 121.88(15) ?
C27 C26 C25 121.13(17) ?
C27 C26 H26 119.4 ?
C25 C26 H26 119.4 ?
C26 C27 C28 120.68(18) ?
C26 C27 H27 119.7 ?
C28 C27 H27 119.7 ?
O3 C28 C27 115.72(19) ?
O3 C28 C29 124.8(2) ?
C27 C28 C29 119.49(18) ?
C30 C29 C28 119.16(19) ?
C30 C29 H29 120.4 ?
C28 C29 H29 120.4 ?
C29 C30 C25 122.47(17) ?
C29 C30 H30 118.8 ?
C25 C30 H30 118.8 ?
O3 C31 H31A 109.5 ?
O3 C31 H31B 109.5 ?
H31A C31 H31B 109.5 ?
O3 C31 H31C 109.5 ?
H31A C31 H31C 109.5 ?
H31B C31 H31C 109.5 ?

loop_
_geom_bond_atom_site_label_1
_geom_bond_atom_site_label_2
_geom_bond_distance
_geom_bond_publ_flag
S1 O2 1.4160(10) y
S1 O1 1.4170(10) y
S1 N1 1.6660(10) y
S1 C10 1.750(2) y
O3 C28 1.368(2) y
O3 C31 1.395(3) y
N1 C5 1.409(2) y
N1 C2 1.422(2) y
C2 C3 1.349(2) ?
C2 C16 1.482(2) ?
C3 C4 1.4394(19) ?
C3 C17 1.485(2) ?
C4 C9 1.391(2) ?
C4 C5 1.401(2) ?
C5 C6 1.391(2) ?
C6 C7 1.375(3) ?
C6 H6 0.9300 ?
C7 C8 1.389(3) ?
C7 H7 0.9300 ?
C8 C9 1.379(2) ?
C8 H8 0.9300 ?
C9 H9 0.9300 ?
C10 C15 1.373(3) ?
C10 C11 1.384(3) ?
C11 C12 1.388(4) ?
C11 H11 0.9300 ?
C12 C13 1.359(5) ?
C12 H12 0.9300 ?
C13 C14 1.379(5) ?
C13 H13 0.9300 ?
C14 C15 1.380(4) ?
C14 H14 0.9300 ?
C15 H15 0.9300 ?
C16 H16A 0.9600 ?
C16 H16B 0.9600 ?
C16 H16C 0.9600 ?
C17 C18 1.341(2) ?
C17 C25 1.486(2) ?
C18 C19 1.466(3) ?
C18 H18 0.9300 ?
C19 C24 1.393(3) ?
C19 C20 1.393(3) ?
C20 C21 1.382(3) ?
C20 H20 0.9300 ?
C21 C22 1.372(3) ?
C21 H21 0.9300 ?
C22 C23 1.367(3) ?
C22 H22 0.9300 ?
C23 C24 1.375(3) ?
C23 H23 0.9300 ?
C24 H24 0.9300 ?
C25 C30 1.384(2) ?
C25 C26 1.395(2) ?
C26 C27 1.376(3) ?
C26 H26 0.9300 ?
C27 C28 1.377(3) ?
C27 H27 0.9300 ?
C28 C29 1.383(3) ?
C29 C30 1.382(3) ?
C29 H29 0.9300 ?
C30 H30 0.9300 ?
C31 H31A 0.9600 ?
C31 H31B 0.9600 ?
C31 H31C 0.9600 ?

loop_
_geom_hbond_atom_site_label_D
_geom_hbond_atom_site_label_H
_geom_hbond_atom_site_label_A
_geom_hbond_site_symmetry_A
_geom_hbond_distance_DH
_geom_hbond_distance_HA
_geom_hbond_distance_DA
_geom_hbond_angle_DHA
C6 H6 O1 . 0.93 2.32 2.893(2) 120
C7 H7 O1 2_655 0.93 2.53 3.397(2) 155

loop_
_geom_torsion_atom_site_label_1
_geom_torsion_atom_site_label_2
_geom_torsion_atom_site_label_3
_geom_torsion_atom_site_label_4
_geom_torsion
O2 S1 N1 C5 145.22(15)
O1 S1 N1 C5 16.51(17)
C10 S1 N1 C5 -98.79(15)
O2 S1 N1 C2 -41.88(16)
O1 S1 N1 C2 -170.60(14)
C10 S1 N1 C2 74.11(16)
C5 N1 C2 C3 -1.89(19)
S1 N1 C2 C3 -175.85(12)
C5 N1 C2 C16 177.32(18)
S1 N1 C2 C16 3.4(3)
N1 C2 C3 C4 0.34(19)
C16 C2 C3 C4 -178.82(19)
N1 C2 C3 C17 178.16(15)
C16 C2 C3 C17 -1.0(3)
C2 C3 C4 C9 179.89(18)
C17 C3 C4 C9 2.0(3)
C2 C3 C4 C5 1.33(18)
C17 C3 C4 C5 -176.56(14)
C9 C4 C5 C6 -1.7(2)
C3 C4 C5 C6 177.02(15)
C9 C4 C5 N1 178.79(15)
C3 C4 C5 N1 -2.44(17)
C2 N1 C5 C6 -176.72(18)
S1 N1 C5 C6 -2.9(3)
C2 N1 C5 C4 2.67(18)
S1 N1 C5 C4 176.52(12)
C4 C5 C6 C7 0.9(3)
N1 C5 C6 C7 -179.79(18)
C5 C6 C7 C8 0.7(3)
C6 C7 C8 C9 -1.5(3)
C7 C8 C9 C4 0.6(3)
C5 C4 C9 C8 0.9(3)
C3 C4 C9 C8 -177.48(18)
O2 S1 C10 C15 -2.1(2)
O1 S1 C10 C15 129.86(19)
N1 S1 C10 C15 -116.80(19)
O2 S1 C10 C11 -179.55(17)
O1 S1 C10 C11 -47.6(2)
N1 S1 C10 C11 65.73(19)
C15 C10 C11 C12 0.9(4)
S1 C10 C11 C12 178.3(2)
C10 C11 C12 C13 -0.1(5)
C11 C12 C13 C14 -0.6(6)
C12 C13 C14 C15 0.6(6)
C11 C10 C15 C14 -0.9(4)
S1 C10 C15 C14 -178.3(2)
C13 C14 C15 C10 0.2(5)
C2 C3 C17 C18 -72.1(2)
C4 C3 C17 C18 105.4(2)
C2 C3 C17 C25 106.61(19)
C4 C3 C17 C25 -75.90(19)
C3 C17 C18 C19 -2.9(3)
C25 C17 C18 C19 178.44(17)
C17 C18 C19 C24 159.9(2)
C17 C18 C19 C20 -21.9(3)
C24 C19 C20 C21 -3.1(3)
C18 C19 C20 C21 178.6(2)
C19 C20 C21 C22 1.7(4)
C20 C21 C22 C23 0.7(4)
C21 C22 C23 C24 -1.6(4)
C22 C23 C24 C19 0.0(4)
C20 C19 C24 C23 2.3(3)
C18 C19 C24 C23 -179.3(2)
C18 C17 C25 C30 142.56(17)
C3 C17 C25 C30 -36.2(2)
C18 C17 C25 C26 -35.3(2)
C3 C17 C25 C26 146.01(15)
C30 C25 C26 C27 -2.0(2)
C17 C25 C26 C27 175.90(15)
C25 C26 C27 C28 -0.6(3)
C31 O3 C28 C27 167.4(2)
C31 O3 C28 C29 -14.0(3)
C26 C27 C28 O3 -178.94(17)
C26 C27 C28 C29 2.3(3)
O3 C28 C29 C30 179.99(19)
C27 C28 C29 C30 -1.4(3)
C28 C29 C30 C25 -1.3(3)
C26 C25 C30 C29 3.0(3)
C17 C25 C30 C29 -174.96(16)

loop_
_cod_related_entry_id
_cod_related_entry_database
_cod_related_entry_code
1 ChemSpider 30654821
